data_1574274
loop_
_publ_author_name
'Yu, Changjiang'
'Cheng, Chao'
'Liu, Zhangzhan'
'Ni, Zhigang'
'Zhao, Zujin'
'Lu, Hua'
'Hao, Erhong'
'Jiao, Lijuan'

_publ_section_title
;
 A novel boron-stereogenic fluorophore with dual-state circular
 polarization luminescence via a self-dispersing strategy
;
_journal_issue 18
_journal_name_full 'Chemical Science'
_journal_page_first 7971
_journal_page_last 7980
_journal_paper_doi 10.1039/D5SC01025J
_journal_volume 16
_journal_year 2025
_chemical_formula_moiety 'C32 H27 B2 N3 O2'
_chemical_formula_sum 'C32 H27 B2 N3 O2'
_chemical_formula_weight 507.18
_space_group_crystal_system triclinic
_space_group_IT_number 2
_space_group_name_Hall '-P 1'
_space_group_name_H-M_alt 'P -1'
_atom_sites_solution_hydrogens geom
_audit_block_doi 10.5517/ccdc.csd.cc2919b0
_audit_creation_date 2021-10-07
_audit_creation_method
;
Olex2 1.2
(compiled 2015.01.26 svn.r3150 for OlexSys, GUI svn.r1)
;
_audit_update_record
;
2021-10-19 deposited with the CCDC.	2025-03-27 downloaded from the CCDC.
;
_cell_angle_alpha 92.413(3)
_cell_angle_beta 101.539(3)
_cell_angle_gamma 93.307(3)
_cell_formula_units_Z 2
_cell_length_a 9.6663(7)
_cell_length_b 10.0753(8)
_cell_length_c 14.4164(13)
_cell_measurement_reflns_used 9986
_cell_measurement_temperature 293(2)
_cell_measurement_theta_max 27.51
_cell_measurement_theta_min 2.86
_cell_volume 1371.29(19)
_computing_cell_refinement 'SAINT v8.37A (Bruker, 2015)'
_computing_data_reduction 'SAINT v8.37A (Bruker, 2015)'
_computing_molecular_graphics 'Olex2 (Dolomanov et al., 2009)'
_computing_publication_material 'Olex2 (Dolomanov et al., 2009)'
_computing_structure_refinement 'ShelXL (Sheldrick, 2008)'
_diffrn_ambient_temperature 293(2)
_diffrn_detector_area_resol_mean 7.9
_diffrn_detector_type 'CCD area detector'
_diffrn_measured_fraction_theta_full 0.987
_diffrn_measured_fraction_theta_max 0.987
_diffrn_measurement_device 'three-circle diffractometer'
_diffrn_measurement_device_type 'Bruker APEX-II CCD'
_diffrn_measurement_method '\f and \w scans'
_diffrn_radiation_type MoK\a
_diffrn_radiation_wavelength 0.71073
_diffrn_reflns_av_R_equivalents 0.0470
_diffrn_reflns_av_unetI/netI 0.0446
_diffrn_reflns_Laue_measured_fraction_full 0.987
_diffrn_reflns_Laue_measured_fraction_max 0.987
_diffrn_reflns_limit_h_max 11
_diffrn_reflns_limit_h_min -11
_diffrn_reflns_limit_k_max 11
_diffrn_reflns_limit_k_min -11
_diffrn_reflns_limit_l_max 17
_diffrn_reflns_limit_l_min -17
_diffrn_reflns_number 21747
_diffrn_reflns_point_group_measured_fraction_full 0.987
_diffrn_reflns_point_group_measured_fraction_max 0.987
_diffrn_reflns_theta_full 24.999
_diffrn_reflns_theta_max 24.999
_diffrn_reflns_theta_min 2.828
_diffrn_standards_number 0
_exptl_absorpt_coefficient_mu 0.076
_exptl_absorpt_correction_T_max 0.7456
_exptl_absorpt_correction_T_min 0.6104
_exptl_absorpt_correction_type multi-scan
_exptl_absorpt_process_details
;
SADABS-2016/2 (Bruker,2016/2) was used for absorption correction.
wR2(int) was 0.1066 before and 0.0814 after correction.
The Ratio of minimum to maximum transmission is 0.8187.
The \l/2 correction factor is Not present.
;
_exptl_crystal_colour 'metallic yellowish yellow'
_exptl_crystal_colour_lustre metallic
_exptl_crystal_colour_modifier yellowish
_exptl_crystal_colour_primary yellow
_exptl_crystal_density_diffrn 1.228
_exptl_crystal_description cube
_exptl_crystal_F_000 532
_exptl_crystal_size_max 0.14
_exptl_crystal_size_mid 0.12
_exptl_crystal_size_min 0.11
_refine_diff_density_max 0.268
_refine_diff_density_min -0.288
_refine_diff_density_rms 0.062
_refine_ls_extinction_method none
_refine_ls_goodness_of_fit_ref 1.128
_refine_ls_hydrogen_treatment constr
_refine_ls_matrix_type full
_refine_ls_number_parameters 354
_refine_ls_number_reflns 4767
_refine_ls_number_restraints 0
_refine_ls_restrained_S_all 1.128
_refine_ls_R_factor_all 0.1097
_refine_ls_R_factor_gt 0.0839
_refine_ls_shift/su_max 0.003
_refine_ls_shift/su_mean 0.000
_refine_ls_structure_factor_coef Fsqd
_refine_ls_weighting_details 'w=1/[\s^2^(Fo^2^)+(0.0188P)^2^+2.7376P] where P=(Fo^2^+2Fc^2^)/3'
_refine_ls_weighting_scheme calc
_refine_ls_wR_factor_gt 0.1838
_refine_ls_wR_factor_ref 0.1961
_reflns_Friedel_coverage 0.000
_reflns_number_gt 3706
_reflns_number_total 4767
_reflns_threshold_expression 'I > 2\s(I)'
_cod_data_source_file d5sc01025j2.cif
_cod_data_source_block mo_20210612f_0m_pl
_cod_depositor_comments 'Adding full bibliography for 1574271--1574277.cif.'
_cod_database_code 1574274
_shelx_space_group_comment
;
The symmetry employed for this shelxl refinement is uniquely defined
by the following loop, which should always be used as a source of
symmetry information in preference to the above space-group names.
They are only intended as comments.
;
_olex2_refinement_description
;
1. Fixed Uiso
 At 1.2 times of:
  All C(H) groups
 At 1.5 times of:
  All C(H,H,H) groups
2.a Aromatic/amide H refined with riding coordinates:
 C00C(H00C), C00G(H00G), C00H(H00H), C00I(H00I), C00J(H00J), C00K(H00K),
 C00L(H00L), C00M(H00M), C00N(H00N), C00O(H00O), C00Q(H00Q), C00R(H00R),
 C00S(H00S), C00W(H00W), C00X(H00X), C00Y(H00Y), C00Z(H00Z), C010(H010),
 C011(H011), C012(H012), C013(H013)
2.b Idealised Me refined as rotating group:
 C00P(H00A,H00B,H00D), C00U(H00E,H00F,H00P)
;
_shelx_shelxl_version_number 2014/7
_olex2_submission_special_instructions 'No special instructions were received'

loop_
_space_group_symop_operation_xyz
'x, y, z'
'-x, -y, -z'

loop_
_atom_site_label
_atom_site_type_symbol
_atom_site_fract_x
_atom_site_fract_y
_atom_site_fract_z
_atom_site_U_iso_or_equiv
_atom_site_adp_type
_atom_site_occupancy
_atom_site_site_symmetry_order
_atom_site_calc_flag
_atom_site_refinement_flags_posn
_atom_site_refinement_flags_adp
_atom_site_refinement_flags_occupancy
_atom_site_disorder_assembly
_atom_site_disorder_group
O001 O 0.4513(2) 0.2274(2) 0.17467(16) 0.0424(6) Uani 1 1 d . . . . .
O002 O 0.6177(2) 0.6008(2) 0.26665(17) 0.0435(6) Uani 1 1 d . . . . .
N003 N 0.6212(3) 0.1563(2) 0.31379(18) 0.0357(6) Uani 1 1 d . . . . .
N004 N 0.6374(3) 0.3834(2) 0.26185(18) 0.0334(6) Uani 1 1 d . . . . .
N005 N 0.7333(3) 0.4276(2) 0.34473(18) 0.0360(6) Uani 1 1 d . . . . .
C006 C 0.7017(3) 0.2094(3) 0.4001(2) 0.0371(7) Uani 1 1 d . . . . .
C007 C 0.5736(3) 0.4861(3) 0.2242(2) 0.0348(7) Uani 1 1 d . . . . .
C008 C 0.4573(3) 0.4615(3) 0.1440(2) 0.0363(7) Uani 1 1 d . . . . .
C009 C 0.7525(3) 0.6536(3) 0.4436(2) 0.0391(7) Uani 1 1 d . . . . .
C00A C 0.7029(4) 0.1904(3) 0.1526(2) 0.0403(8) Uani 1 1 d . . . . .
C00B C 0.5811(4) 0.0284(3) 0.3264(3) 0.0449(8) Uani 1 1 d . . . . .
C00C C 0.7562(3) 0.3414(3) 0.4115(2) 0.0375(7) Uani 1 1 d . . . . .
H00C H 0.8123 0.3705 0.4698 0.045 Uiso 1 1 calc R . . . .
C00D C 0.4008(3) 0.3297(3) 0.1228(2) 0.0387(7) Uani 1 1 d . . . . .
C00E C 0.8867(4) 0.6296(3) 0.2948(2) 0.0414(8) Uani 1 1 d . . . . .
C00F C 0.7070(4) 0.1122(4) 0.4672(3) 0.0487(9) Uani 1 1 d . . . . .
C00G C 0.6313(4) 0.0003(4) 0.4204(3) 0.0522(9) Uani 1 1 d . . . . .
H00G H 0.6164 -0.0804 0.4472 0.063 Uiso 1 1 calc R . . . .
C00H C 0.3998(4) 0.5647(4) 0.0906(3) 0.0477(8) Uani 1 1 d . . . . .
H00H H 0.4392 0.6514 0.1046 0.057 Uiso 1 1 calc R . . . .
C00I C 0.8676(4) 0.7310(4) 0.4967(3) 0.0504(9) Uani 1 1 d . . . . .
H00I H 0.9466 0.7481 0.4703 0.061 Uiso 1 1 calc R . . . .
C00J C 0.8887(4) 0.7510(4) 0.2528(3) 0.0547(9) Uani 1 1 d . . . . .
H00J H 0.8153 0.8062 0.2544 0.066 Uiso 1 1 calc R . . . .
C00K C 0.2845(4) 0.3055(4) 0.0489(3) 0.0511(9) Uani 1 1 d . . . . .
H00K H 0.2442 0.2193 0.0340 0.061 Uiso 1 1 calc R . . . .
C00L C 0.2852(4) 0.5385(4) 0.0175(3) 0.0576(10) Uani 1 1 d . . . . .
H00L H 0.2463 0.6072 -0.0180 0.069 Uiso 1 1 calc R . . . .
C00M C 0.6378(4) 0.6334(4) 0.4873(3) 0.0551(10) Uani 1 1 d . . . . .
H00M H 0.5581 0.5827 0.4547 0.066 Uiso 1 1 calc R . . . .
C00N C 0.2284(4) 0.4097(4) -0.0027(3) 0.0609(11) Uani 1 1 d . . . . .
H00N H 0.1506 0.3921 -0.0521 0.073 Uiso 1 1 calc R . . . .
C00O C 0.8488(4) 0.2159(4) 0.1793(3) 0.0592(10) Uani 1 1 d . . . . .
H00O H 0.8864 0.2555 0.2391 0.071 Uiso 1 1 calc R . . . .
C00P C 0.4968(5) -0.0602(4) 0.2481(3) 0.0638(11) Uani 1 1 d . . . . .
H00A H 0.4035 -0.0294 0.2303 0.096 Uiso 1 1 calc GR . . . .
H00B H 0.4903 -0.1493 0.2687 0.096 Uiso 1 1 calc GR . . . .
H00D H 0.5420 -0.0593 0.1945 0.096 Uiso 1 1 calc GR . . . .
C00Q C 0.6536(5) 0.1293(4) 0.0637(3) 0.0577(10) Uani 1 1 d . . . . .
H00Q H 0.5568 0.1102 0.0431 0.069 Uiso 1 1 calc R . . . .
C00R C 0.9993(4) 0.5534(4) 0.2902(3) 0.0618(11) Uani 1 1 d . . . . .
H00R H 1.0032 0.4720 0.3184 0.074 Uiso 1 1 calc R . . . .
C00S C 0.8692(5) 0.7835(4) 0.5871(3) 0.0642(11) Uani 1 1 d . . . . .
H00S H 0.9480 0.8349 0.6202 0.077 Uiso 1 1 calc R . . . .
C00U C 0.7746(5) 0.1300(4) 0.5698(3) 0.0731(13) Uani 1 1 d . . . . .
H00E H 0.8674 0.0972 0.5798 0.110 Uiso 1 1 calc GR . . . .
H00F H 0.7181 0.0815 0.6064 0.110 Uiso 1 1 calc GR . . . .
H00P H 0.7819 0.2229 0.5894 0.110 Uiso 1 1 calc GR . . . .
C00W C 0.9972(5) 0.7920(5) 0.2085(3) 0.0703(13) Uani 1 1 d . . . . .
H00W H 0.9961 0.8744 0.1817 0.084 Uiso 1 1 calc R . . . .
C00X C 0.7537(5) 0.7596(5) 0.6279(3) 0.0673(12) Uani 1 1 d . . . . .
H00X H 0.7545 0.7931 0.6892 0.081 Uiso 1 1 calc R . . . .
C00Y C 1.1048(5) 0.7136(6) 0.2038(3) 0.0758(14) Uani 1 1 d . . . . .
H00Y H 1.1763 0.7410 0.1729 0.091 Uiso 1 1 calc R . . . .
C00Z C 0.6380(5) 0.6859(5) 0.5773(3) 0.0714(13) Uani 1 1 d . . . . .
H00Z H 0.5586 0.6711 0.6038 0.086 Uiso 1 1 calc R . . . .
C010 C 0.7443(6) 0.0955(5) 0.0040(3) 0.0759(14) Uani 1 1 d . . . . .
H010 H 0.7081 0.0535 -0.0553 0.091 Uiso 1 1 calc R . . . .
C011 C 1.1076(5) 0.5944(5) 0.2446(4) 0.0772(14) Uani 1 1 d . . . . .
H011 H 1.1816 0.5401 0.2421 0.093 Uiso 1 1 calc R . . . .
C012 C 0.8871(6) 0.1244(5) 0.0329(3) 0.0773(15) Uani 1 1 d . . . . .
H012 H 0.9479 0.1029 -0.0071 0.093 Uiso 1 1 calc R . . . .
C013 C 0.9401(5) 0.1846(5) 0.1200(3) 0.0768(14) Uani 1 1 d . . . . .
H013 H 1.0370 0.2045 0.1397 0.092 Uiso 1 1 calc R . . . .
B00T B 0.7576(4) 0.5853(3) 0.3424(3) 0.0362(8) Uani 1 1 d . . . . .
B00V B 0.6007(4) 0.2351(3) 0.2226(3) 0.0376(8) Uani 1 1 d . . . . .

loop_
_atom_site_aniso_label
_atom_site_aniso_U_11
_atom_site_aniso_U_22
_atom_site_aniso_U_33
_atom_site_aniso_U_23
_atom_site_aniso_U_13
_atom_site_aniso_U_12
O001 0.0405(13) 0.0347(12) 0.0488(13) 0.0053(10) 0.0019(10) -0.0019(9)
O002 0.0448(13) 0.0318(12) 0.0520(14) 0.0013(10) 0.0053(11) 0.0032(10)
N003 0.0403(15) 0.0275(13) 0.0394(14) 0.0033(11) 0.0080(12) 0.0014(11)
N004 0.0350(14) 0.0276(13) 0.0364(14) 0.0027(10) 0.0050(11) 0.0000(10)
N005 0.0339(14) 0.0318(14) 0.0407(15) 0.0015(11) 0.0048(11) -0.0012(11)
C006 0.0386(17) 0.0354(17) 0.0378(17) 0.0053(13) 0.0084(14) 0.0024(13)
C007 0.0363(17) 0.0306(16) 0.0398(17) 0.0022(13) 0.0133(13) 0.0022(13)
C008 0.0361(17) 0.0352(16) 0.0379(17) 0.0040(13) 0.0069(13) 0.0049(13)
C009 0.0414(18) 0.0308(16) 0.0465(19) 0.0052(14) 0.0115(15) 0.0014(13)
C00A 0.050(2) 0.0333(17) 0.0381(17) 0.0044(13) 0.0083(15) 0.0052(14)
C00B 0.047(2) 0.0356(18) 0.051(2) 0.0043(15) 0.0098(16) 0.0013(15)
C00C 0.0370(17) 0.0381(17) 0.0370(17) 0.0013(13) 0.0067(13) 0.0018(13)
C00D 0.0364(17) 0.0393(17) 0.0411(18) 0.0048(14) 0.0084(14) 0.0043(13)
C00E 0.0436(19) 0.0379(18) 0.0423(18) -0.0044(14) 0.0111(15) -0.0040(14)
C00F 0.050(2) 0.047(2) 0.047(2) 0.0080(16) 0.0065(16) -0.0024(16)
C00G 0.060(2) 0.0381(19) 0.058(2) 0.0101(16) 0.0095(18) -0.0040(16)
C00H 0.053(2) 0.0407(19) 0.050(2) 0.0057(15) 0.0093(17) 0.0091(16)
C00I 0.049(2) 0.053(2) 0.049(2) 0.0011(17) 0.0088(17) 0.0035(17)
C00J 0.058(2) 0.052(2) 0.055(2) 0.0108(18) 0.0153(18) -0.0015(18)
C00K 0.046(2) 0.047(2) 0.054(2) 0.0009(17) -0.0031(17) -0.0025(16)
C00L 0.058(2) 0.059(2) 0.054(2) 0.0148(18) 0.0009(19) 0.0147(19)
C00M 0.057(2) 0.050(2) 0.063(2) -0.0036(18) 0.0259(19) -0.0060(17)
C00N 0.052(2) 0.068(3) 0.054(2) 0.0068(19) -0.0108(18) 0.0087(19)
C00O 0.051(2) 0.082(3) 0.046(2) -0.0006(19) 0.0111(18) 0.018(2)
C00P 0.084(3) 0.045(2) 0.056(2) -0.0016(18) 0.005(2) -0.010(2)
C00Q 0.074(3) 0.052(2) 0.045(2) -0.0081(17) 0.0123(19) -0.0002(19)
C00R 0.059(2) 0.047(2) 0.087(3) 0.002(2) 0.034(2) -0.0012(18)
C00S 0.066(3) 0.071(3) 0.049(2) -0.009(2) -0.001(2) 0.006(2)
C00U 0.093(3) 0.063(3) 0.053(2) 0.015(2) -0.005(2) -0.018(2)
C00W 0.084(3) 0.079(3) 0.047(2) 0.014(2) 0.016(2) -0.023(3)
C00X 0.090(3) 0.068(3) 0.049(2) 0.001(2) 0.021(2) 0.024(2)
C00Y 0.071(3) 0.096(4) 0.063(3) -0.007(3) 0.032(2) -0.027(3)
C00Z 0.083(3) 0.070(3) 0.073(3) 0.002(2) 0.045(3) 0.006(2)
C010 0.119(4) 0.065(3) 0.046(2) -0.007(2) 0.023(3) 0.017(3)
C011 0.061(3) 0.078(3) 0.100(4) -0.014(3) 0.041(3) -0.004(2)
C012 0.108(4) 0.082(3) 0.060(3) 0.014(2) 0.045(3) 0.046(3)
C013 0.064(3) 0.107(4) 0.068(3) 0.015(3) 0.028(2) 0.030(3)
B00T 0.0359(19) 0.0300(18) 0.042(2) 0.0022(15) 0.0082(16) -0.0010(14)
B00V 0.039(2) 0.0285(18) 0.043(2) 0.0047(15) 0.0044(16) -0.0009(14)

loop_
_atom_type_symbol
_atom_type_description
_atom_type_scat_dispersion_real
_atom_type_scat_dispersion_imag
_atom_type_scat_source
C C 0.0033 0.0016 'International Tables Vol C Tables 4.2.6.8 and 6.1.1.4'
H H 0.0000 0.0000 'International Tables Vol C Tables 4.2.6.8 and 6.1.1.4'
B B 0.0013 0.0007 'International Tables Vol C Tables 4.2.6.8 and 6.1.1.4'
N N 0.0061 0.0033 'International Tables Vol C Tables 4.2.6.8 and 6.1.1.4'
O O 0.0106 0.0060 'International Tables Vol C Tables 4.2.6.8 and 6.1.1.4'

loop_
_geom_angle_atom_site_label_1
_geom_angle_atom_site_label_2
_geom_angle_atom_site_label_3
_geom_angle
_geom_angle_site_symmetry_1
_geom_angle_site_symmetry_3
_geom_angle_publ_flag
C00D O001 B00V 119.1(2) . . ?
C007 O002 B00T 109.2(2) . . ?
C006 N003 B00V 122.2(2) . . ?
C00B N003 C006 107.4(3) . . ?
C00B N003 B00V 130.2(3) . . ?
N005 N004 B00V 126.6(2) . . ?
C007 N004 N005 108.8(2) . . ?
C007 N004 B00V 124.4(3) . . ?
N004 N005 B00T 107.4(2) . . ?
C00C N005 N004 115.9(2) . . ?
C00C N005 B00T 134.7(3) . . ?
N003 C006 C00F 108.7(3) . . ?
C00C C006 N003 121.6(3) . . ?
C00C C006 C00F 129.5(3) . . ?
O002 C007 N004 115.7(3) . . ?
O002 C007 C008 125.9(3) . . ?
N004 C007 C008 118.4(3) . . ?
C00D C008 C007 117.6(3) . . ?
C00H C008 C007 121.7(3) . . ?
C00H C008 C00D 120.7(3) . . ?
C00I C009 B00T 121.7(3) . . ?
C00M C009 C00I 115.4(3) . . ?
C00M C009 B00T 122.7(3) . . ?
C00O C00A B00V 120.4(3) . . ?
C00Q C00A C00O 116.0(3) . . ?
C00Q C00A B00V 123.5(3) . . ?
N003 C00B C00G 109.1(3) . . ?
N003 C00B C00P 122.1(3) . . ?
C00G C00B C00P 128.8(3) . . ?
N005 C00C C006 124.1(3) . . ?
N005 C00C H00C 118.0 . . ?
C006 C00C H00C 118.0 . . ?
O001 C00D C008 122.4(3) . . ?
O001 C00D C00K 119.3(3) . . ?
C00K C00D C008 118.3(3) . . ?
C00J C00E B00T 119.8(3) . . ?
C00R C00E C00J 115.9(3) . . ?
C00R C00E B00T 124.3(3) . . ?
C006 C00F C00U 126.3(3) . . ?
C00G C00F C006 106.3(3) . . ?
C00G C00F C00U 127.3(3) . . ?
C00B C00G H00G 125.7 . . ?
C00F C00G C00B 108.5(3) . . ?
C00F C00G H00G 125.7 . . ?
C008 C00H H00H 119.9 . . ?
C00L C00H C008 120.1(3) . . ?
C00L C00H H00H 119.9 . . ?
C009 C00I H00I 118.6 . . ?
C00S C00I C009 122.7(4) . . ?
C00S C00I H00I 118.6 . . ?
C00E C00J H00J 119.1 . . ?
C00W C00J C00E 121.7(4) . . ?
C00W C00J H00J 119.1 . . ?
C00D C00K H00K 120.0 . . ?
C00N C00K C00D 120.0(3) . . ?
C00N C00K H00K 120.0 . . ?
C00H C00L H00L 120.3 . . ?
C00H C00L C00N 119.3(3) . . ?
C00N C00L H00L 120.3 . . ?
C009 C00M H00M 118.8 . . ?
C00Z C00M C009 122.3(4) . . ?
C00Z C00M H00M 118.8 . . ?
C00K C00N H00N 119.2 . . ?
C00L C00N C00K 121.5(4) . . ?
C00L C00N H00N 119.2 . . ?
C00A C00O H00O 118.8 . . ?
C013 C00O C00A 122.5(4) . . ?
C013 C00O H00O 118.8 . . ?
C00B C00P H00A 109.5 . . ?
C00B C00P H00B 109.5 . . ?
C00B C00P H00D 109.5 . . ?
H00A C00P H00B 109.5 . . ?
H00A C00P H00D 109.5 . . ?
H00B C00P H00D 109.5 . . ?
C00A C00Q H00Q 119.0 . . ?
C00A C00Q C010 122.1(4) . . ?
C010 C00Q H00Q 119.0 . . ?
C00E C00R H00R 118.9 . . ?
C00E C00R C011 122.2(4) . . ?
C011 C00R H00R 118.9 . . ?
C00I C00S H00S 120.1 . . ?
C00X C00S C00I 119.8(4) . . ?
C00X C00S H00S 120.1 . . ?
C00F C00U H00E 109.5 . . ?
C00F C00U H00F 109.5 . . ?
C00F C00U H00P 109.5 . . ?
H00E C00U H00F 109.5 . . ?
H00E C00U H00P 109.5 . . ?
H00F C00U H00P 109.5 . . ?
C00J C00W H00W 119.6 . . ?
C00Y C00W C00J 120.7(4) . . ?
C00Y C00W H00W 119.6 . . ?
C00S C00X H00X 120.4 . . ?
C00Z C00X C00S 119.1(4) . . ?
C00Z C00X H00X 120.4 . . ?
C00W C00Y H00Y 120.2 . . ?
C00W C00Y C011 119.5(4) . . ?
C011 C00Y H00Y 120.2 . . ?
C00M C00Z H00Z 119.7 . . ?
C00X C00Z C00M 120.6(4) . . ?
C00X C00Z H00Z 119.7 . . ?
C00Q C010 H010 120.2 . . ?
C012 C010 C00Q 119.7(4) . . ?
C012 C010 H010 120.2 . . ?
C00R C011 H011 120.1 . . ?
C00Y C011 C00R 119.9(4) . . ?
C00Y C011 H011 120.1 . . ?
C010 C012 H012 119.9 . . ?
C013 C012 C010 120.1(4) . . ?
C013 C012 H012 119.9 . . ?
C00O C013 H013 120.2 . . ?
C012 C013 C00O 119.5(5) . . ?
C012 C013 H013 120.2 . . ?
O002 B00T N005 94.6(2) . . ?
O002 B00T C009 112.3(3) . . ?
O002 B00T C00E 107.0(3) . . ?
N005 B00T C009 109.8(3) . . ?
C00E B00T N005 113.0(3) . . ?
C00E B00T C009 117.7(3) . . ?
O001 B00V N003 110.9(3) . . ?
O001 B00V N004 106.1(3) . . ?
O001 B00V C00A 112.3(3) . . ?
N003 B00V N004 103.1(3) . . ?
N003 B00V C00A 112.3(3) . . ?
N004 B00V C00A 111.6(3) . . ?

loop_
_geom_bond_atom_site_label_1
_geom_bond_atom_site_label_2
_geom_bond_distance
_geom_bond_site_symmetry_2
_geom_bond_publ_flag
O001 C00D 1.355(4) . ?
O001 B00V 1.467(4) . ?
O002 C007 1.293(4) . ?
O002 B00T 1.579(4) . ?
N003 C006 1.396(4) . ?
N003 C00B 1.355(4) . ?
N003 B00V 1.550(4) . ?
N004 N005 1.396(3) . ?
N004 C007 1.317(4) . ?
N004 B00V 1.570(4) . ?
N005 C00C 1.318(4) . ?
N005 B00T 1.596(4) . ?
C006 C00C 1.392(4) . ?
C006 C00F 1.401(5) . ?
C007 C008 1.443(4) . ?
C008 C00D 1.403(4) . ?
C008 C00H 1.395(4) . ?
C009 C00I 1.392(5) . ?
C009 C00M 1.390(5) . ?
C009 B00T 1.598(5) . ?
C00A C00O 1.391(5) . ?
C00A C00Q 1.379(5) . ?
C00A B00V 1.615(5) . ?
C00B C00G 1.392(5) . ?
C00B C00P 1.483(5) . ?
C00C H00C 0.9300 . ?
C00D C00K 1.388(5) . ?
C00E C00J 1.389(5) . ?
C00E C00R 1.378(5) . ?
C00E B00T 1.590(5) . ?
C00F C00G 1.381(5) . ?
C00F C00U 1.492(5) . ?
C00G H00G 0.9300 . ?
C00H H00H 0.9300 . ?
C00H C00L 1.373(5) . ?
C00I H00I 0.9300 . ?
C00I C00S 1.383(5) . ?
C00J H00J 0.9300 . ?
C00J C00W 1.385(6) . ?
C00K H00K 0.9300 . ?
C00K C00N 1.385(5) . ?
C00L H00L 0.9300 . ?
C00L C00N 1.376(6) . ?
C00M H00M 0.9300 . ?
C00M C00Z 1.380(6) . ?
C00N H00N 0.9300 . ?
C00O H00O 0.9300 . ?
C00O C013 1.386(6) . ?
C00P H00A 0.9600 . ?
C00P H00B 0.9600 . ?
C00P H00D 0.9600 . ?
C00Q H00Q 0.9300 . ?
C00Q C010 1.392(6) . ?
C00R H00R 0.9300 . ?
C00R C011 1.396(6) . ?
C00S H00S 0.9300 . ?
C00S C00X 1.376(6) . ?
C00U H00E 0.9600 . ?
C00U H00F 0.9600 . ?
C00U H00P 0.9600 . ?
C00W H00W 0.9300 . ?
C00W C00Y 1.353(7) . ?
C00X H00X 0.9300 . ?
C00X C00Z 1.366(7) . ?
C00Y H00Y 0.9300 . ?
C00Y C011 1.358(7) . ?
C00Z H00Z 0.9300 . ?
C010 H010 0.9300 . ?
C010 C012 1.370(7) . ?
C011 H011 0.9300 . ?
C012 H012 0.9300 . ?
C012 C013 1.360(7) . ?
C013 H013 0.9300 . ?

loop_
_geom_torsion_atom_site_label_1
_geom_torsion_atom_site_label_2
_geom_torsion_atom_site_label_3
_geom_torsion_atom_site_label_4
_geom_torsion
_geom_torsion_site_symmetry_1
_geom_torsion_site_symmetry_2
_geom_torsion_site_symmetry_3
_geom_torsion_site_symmetry_4
_geom_torsion_publ_flag
O001 C00D C00K C00N 177.7(3) . . . . ?
O002 C007 C008 C00D -163.7(3) . . . . ?
O002 C007 C008 C00H 14.6(5) . . . . ?
N003 C006 C00C N005 2.5(5) . . . . ?
N003 C006 C00F C00G 0.9(4) . . . . ?
N003 C006 C00F C00U -176.1(4) . . . . ?
N003 C00B C00G C00F -1.2(4) . . . . ?
N004 N005 C00C C006 6.1(4) . . . . ?
N004 N005 B00T O002 19.5(3) . . . . ?
N004 N005 B00T C009 135.2(3) . . . . ?
N004 N005 B00T C00E -91.2(3) . . . . ?
N004 C007 C008 C00D 12.5(4) . . . . ?
N004 C007 C008 C00H -169.2(3) . . . . ?
N005 N004 C007 O002 4.0(4) . . . . ?
N005 N004 C007 C008 -172.6(3) . . . . ?
N005 N004 B00V O001 147.3(3) . . . . ?
N005 N004 B00V N003 30.6(4) . . . . ?
N005 N004 B00V C00A -90.1(3) . . . . ?
C006 N003 C00B C00G 1.7(4) . . . . ?
C006 N003 C00B C00P -178.3(3) . . . . ?
C006 N003 B00V O001 -132.9(3) . . . . ?
C006 N003 B00V N004 -19.7(4) . . . . ?
C006 N003 B00V C00A 100.6(3) . . . . ?
C006 C00F C00G C00B 0.2(4) . . . . ?
C007 O002 B00T N005 -17.6(3) . . . . ?
C007 O002 B00T C009 -131.2(3) . . . . ?
C007 O002 B00T C00E 98.2(3) . . . . ?
C007 N004 N005 C00C 149.8(3) . . . . ?
C007 N004 N005 B00T -16.3(3) . . . . ?
C007 N004 B00V O001 -27.6(4) . . . . ?
C007 N004 B00V N003 -144.2(3) . . . . ?
C007 N004 B00V C00A 95.1(3) . . . . ?
C007 C008 C00D O001 0.1(5) . . . . ?
C007 C008 C00D C00K 176.8(3) . . . . ?
C007 C008 C00H C00L -177.0(3) . . . . ?
C008 C00D C00K C00N 0.9(5) . . . . ?
C008 C00H C00L C00N -0.3(6) . . . . ?
C009 C00I C00S C00X 0.1(6) . . . . ?
C009 C00M C00Z C00X -0.8(7) . . . . ?
C00A C00O C013 C012 -1.2(7) . . . . ?
C00A C00Q C010 C012 -0.7(7) . . . . ?
C00B N003 C006 C00C -178.3(3) . . . . ?
C00B N003 C006 C00F -1.6(4) . . . . ?
C00B N003 B00V O001 53.4(4) . . . . ?
C00B N003 B00V N004 166.5(3) . . . . ?
C00B N003 B00V C00A -73.2(4) . . . . ?
C00C N005 B00T O002 -142.8(3) . . . . ?
C00C N005 B00T C009 -27.0(5) . . . . ?
C00C N005 B00T C00E 106.6(4) . . . . ?
C00C C006 C00F C00G 177.2(3) . . . . ?
C00C C006 C00F C00U 0.2(6) . . . . ?
C00D O001 B00V N003 150.6(3) . . . . ?
C00D O001 B00V N004 39.3(4) . . . . ?
C00D O001 B00V C00A -82.9(3) . . . . ?
C00D C008 C00H C00L 1.1(5) . . . . ?
C00D C00K C00N C00L -0.1(6) . . . . ?
C00E C00J C00W C00Y 0.8(6) . . . . ?
C00E C00R C011 C00Y 0.7(7) . . . . ?
C00F C006 C00C N005 -173.4(3) . . . . ?
C00H C008 C00D O001 -178.1(3) . . . . ?
C00H C008 C00D C00K -1.4(5) . . . . ?
C00H C00L C00N C00K -0.2(6) . . . . ?
C00I C009 C00M C00Z -0.3(6) . . . . ?
C00I C009 B00T O002 -136.1(3) . . . . ?
C00I C009 B00T N005 120.0(3) . . . . ?
C00I C009 B00T C00E -11.2(5) . . . . ?
C00I C00S C00X C00Z -1.2(7) . . . . ?
C00J C00E C00R C011 -1.1(6) . . . . ?
C00J C00E B00T O002 51.2(4) . . . . ?
C00J C00E B00T N005 154.0(3) . . . . ?
C00J C00E B00T C009 -76.3(4) . . . . ?
C00J C00W C00Y C011 -1.3(7) . . . . ?
C00M C009 C00I C00S 0.6(5) . . . . ?
C00M C009 B00T O002 48.1(4) . . . . ?
C00M C009 B00T N005 -55.8(4) . . . . ?
C00M C009 B00T C00E 173.0(3) . . . . ?
C00O C00A C00Q C010 -0.2(6) . . . . ?
C00O C00A B00V O001 167.2(3) . . . . ?
C00O C00A B00V N003 -67.1(4) . . . . ?
C00O C00A B00V N004 48.2(4) . . . . ?
C00P C00B C00G C00F 178.8(4) . . . . ?
C00Q C00A C00O C013 1.1(6) . . . . ?
C00Q C00A B00V O001 -11.0(4) . . . . ?
C00Q C00A B00V N003 114.8(4) . . . . ?
C00Q C00A B00V N004 -130.0(3) . . . . ?
C00Q C010 C012 C013 0.7(7) . . . . ?
C00R C00E C00J C00W 0.4(6) . . . . ?
C00R C00E B00T O002 -127.4(4) . . . . ?
C00R C00E B00T N005 -24.6(5) . . . . ?
C00R C00E B00T C009 105.0(4) . . . . ?
C00S C00X C00Z C00M 1.5(7) . . . . ?
C00U C00F C00G C00B 177.1(4) . . . . ?
C00W C00Y C011 C00R 0.5(7) . . . . ?
C010 C012 C013 C00O 0.2(7) . . . . ?
B00T O002 C007 N004 10.4(4) . . . . ?
B00T O002 C007 C008 -173.3(3) . . . . ?
B00T N005 C00C C006 167.3(3) . . . . ?
B00T C009 C00I C00S -175.5(3) . . . . ?
B00T C009 C00M C00Z 175.8(4) . . . . ?
B00T C00E C00J C00W -178.4(3) . . . . ?
B00T C00E C00R C011 177.6(4) . . . . ?
B00V O001 C00D C008 -29.3(4) . . . . ?
B00V O001 C00D C00K 154.0(3) . . . . ?
B00V N003 C006 C00C 6.7(5) . . . . ?
B00V N003 C006 C00F -176.7(3) . . . . ?
B00V N003 C00B C00G 176.2(3) . . . . ?
B00V N003 C00B C00P -3.8(6) . . . . ?
B00V N004 N005 C00C -25.7(4) . . . . ?
B00V N004 N005 B00T 168.2(3) . . . . ?
B00V N004 C007 O002 179.6(3) . . . . ?
B00V N004 C007 C008 3.0(4) . . . . ?
B00V C00A C00O C013 -177.2(4) . . . . ?
B00V C00A C00Q C010 178.1(4) . . . . ?
